data_4107412
loop_
_publ_author_name
'Trevor W. Hayton'
'Guang Wu'

_publ_contact_author 'Trevor W. Hayton'
_publ_contact_author_email hayton@chem.ucsb.edu
_publ_section_title
;
 Synthesis, Characterization, and Reactivity of a Uranyl \b-Diketiminate
 Complex
;
_journal_name_full 'Journal of the American Chemical Society'
_journal_page_first 2005
_journal_page_last 2014
_journal_paper_doi 10.1021/ja077538q
_journal_volume 130
_journal_year 2008
_chemical_formula_sum 'C58 H82 Cl2 N4 O4 U2'
_chemical_formula_weight 1446.24
_chemical_name_systematic
;
 ?
;
_space_group_IT_number 14
_symmetry_cell_setting monoclinic
_symmetry_space_group_name_Hall '-P 2yn'
_symmetry_space_group_name_H-M 'P 1 21/n 1'
_atom_sites_solution_hydrogens geom
_atom_sites_solution_primary direct
_atom_sites_solution_secondary difmap
_audit_creation_method SHELXL-97
_cell_angle_alpha 90.00
_cell_angle_beta 104.570(3)
_cell_angle_gamma 90.00
_cell_formula_units_Z 4
_cell_length_a 17.803(3)
_cell_length_b 14.124(2)
_cell_length_c 24.465(4)
_cell_measurement_temperature 150(1)
_cell_volume 5953.9(16)
_computing_structure_refinement 'SHELXL-97 (Sheldrick, 1997)'
_computing_structure_solution 'SHELXL-97 (Sheldrick, 1997)'
_diffrn_ambient_temperature 150(1)
_diffrn_measured_fraction_theta_full 0.963
_diffrn_measured_fraction_theta_max 0.963
_diffrn_measurement_device_type 'CCD area detector'
_diffrn_measurement_method 'omega scan'
_diffrn_radiation_monochromator graphite
_diffrn_radiation_source 'fine-focus sealed tube'
_diffrn_radiation_type MoK\a
_diffrn_radiation_wavelength 0.71073
_diffrn_reflns_av_R_equivalents 0.1191
_diffrn_reflns_av_sigmaI/netI 0.1733
_diffrn_reflns_limit_h_max 21
_diffrn_reflns_limit_h_min -21
_diffrn_reflns_limit_k_max 17
_diffrn_reflns_limit_k_min -17
_diffrn_reflns_limit_l_max 29
_diffrn_reflns_limit_l_min -30
_diffrn_reflns_number 40348
_diffrn_reflns_theta_full 26.43
_diffrn_reflns_theta_max 26.43
_diffrn_reflns_theta_min 1.27
_exptl_absorpt_coefficient_mu 5.568
_exptl_absorpt_correction_T_max 0.394
_exptl_absorpt_correction_T_min 0.243
_exptl_absorpt_correction_type empirical
_exptl_absorpt_process_details psi-scan
_exptl_crystal_colour green-brown
_exptl_crystal_density_diffrn 1.613
_exptl_crystal_description plate
_exptl_crystal_F_000 2832
_exptl_crystal_size_max 0.13
_exptl_crystal_size_mid 0.13
_exptl_crystal_size_min 0.04
_refine_diff_density_max 3.671
_refine_diff_density_min -1.942
_refine_diff_density_rms 0.464
_refine_ls_extinction_method none
_refine_ls_goodness_of_fit_ref 0.884
_refine_ls_hydrogen_treatment constr
_refine_ls_matrix_type full
_refine_ls_number_parameters 651
_refine_ls_number_reflns 11818
_refine_ls_number_restraints 0
_refine_ls_restrained_S_all 0.884
_refine_ls_R_factor_all 0.1216
_refine_ls_R_factor_gt 0.0526
_refine_ls_shift/su_max 0.001
_refine_ls_shift/su_mean 0.000
_refine_ls_structure_factor_coef Fsqd
_refine_ls_weighting_details 'calc w=1/[\s^2^(Fo^2^)+(0.0638P)^2^+0.0000P] where P=(Fo^2^+2Fc^2^)/3'
_refine_ls_weighting_scheme calc
_refine_ls_wR_factor_gt 0.1107
_refine_ls_wR_factor_ref 0.1473
_reflns_number_gt 6128
_reflns_number_total 11818
_reflns_threshold_expression >2sigma(I)
_cod_data_source_file ja077538q-file002_1.cif
_cod_data_source_block th191
_cod_original_cell_volume 5954.0(16)
_cod_database_code 4107412

loop_
_symmetry_equiv_pos_as_xyz
'x, y, z'
'-x+1/2, y+1/2, -z+1/2'
'-x, -y, -z'
'x-1/2, -y-1/2, z-1/2'

loop_
_atom_site_label
_atom_site_type_symbol
_atom_site_fract_x
_atom_site_fract_y
_atom_site_fract_z
_atom_site_U_iso_or_equiv
_atom_site_adp_type
_atom_site_occupancy
_atom_site_symmetry_multiplicity
_atom_site_calc_flag
_atom_site_refinement_flags
U2 U 0.59915(2) 0.32183(3) 0.21646(2) 0.02317(13) Uani 1 1 d .
U1 U 0.43915(2) 0.14663(3) 0.27315(2) 0.02409(14) Uani 1 1 d .
Cl1 Cl 0.48183(16) 0.1898(2) 0.17424(12) 0.0291(7) Uani 1 1 d .
Cl2 Cl 0.58232(16) 0.2337(2) 0.31368(12) 0.0301(7) Uani 1 1 d .
C44 C 0.7489(6) 0.4687(8) 0.1677(5) 0.027(3) Uani 1 1 d .
H44 H 0.7917 0.4907 0.1560 0.032 Uiso 1 1 calc R
O2 O 0.4869(4) 0.0385(5) 0.2744(3) 0.0269(19) Uani 1 1 d .
C31 C 0.6537(6) 0.5045(7) 0.3285(5) 0.025(3) Uani 1 1 d .
N4 N 0.7007(5) 0.4350(6) 0.2508(4) 0.022(2) Uani 1 1 d .
N3 N 0.6234(5) 0.3976(6) 0.1359(4) 0.025(2) Uani 1 1 d .
C19 C 0.2838(6) 0.1205(9) 0.1459(5) 0.030(3) Uani 1 1 d .
C47 C 0.5567(6) 0.3646(8) 0.0938(5) 0.020(3) Uani 1 1 d .
C18 C 0.3121(6) 0.0489(8) 0.1856(5) 0.023(3) Uani 1 1 d .
C4 C 0.6201(7) 0.1639(9) 0.4603(5) 0.036(3) Uani 1 1 d .
H4 H 0.6710 0.1774 0.4796 0.044 Uiso 1 1 calc R
N1 N 0.3973(5) 0.1056(6) 0.3557(4) 0.025(2) Uani 1 1 d .
N2 N 0.3160(5) 0.0652(6) 0.2435(4) 0.023(2) Uani 1 1 d .
C3 C 0.5629(7) 0.2351(8) 0.4523(5) 0.032(3) Uani 1 1 d .
H3 H 0.5752 0.2941 0.4690 0.038 Uiso 1 1 calc R
C50 C 0.4190(7) 0.2922(9) 0.0299(5) 0.032(3) Uani 1 1 d .
H50 H 0.3724 0.2665 0.0093 0.038 Uiso 1 1 calc R
C23 C 0.3418(6) -0.0367(8) 0.1696(5) 0.029(3) Uani 1 1 d .
C35 C 0.7510(6) 0.3775(8) 0.3496(5) 0.026(3) Uani 1 1 d .
C30 C 0.7044(6) 0.4408(8) 0.3104(5) 0.022(3) Uani 1 1 d .
C14 C 0.3309(6) 0.0855(8) 0.3666(5) 0.026(3) Uani 1 1 d .
C51 C 0.4191(6) 0.3792(9) 0.0562(5) 0.032(3) Uani 1 1 d .
H51 H 0.3726 0.4116 0.0523 0.038 Uiso 1 1 calc R
C56 C 0.4896(6) 0.5176(7) 0.1130(5) 0.023(3) Uani 1 1 d .
H56 H 0.5329 0.5196 0.1469 0.028 Uiso 1 1 calc R
C55 C 0.6225(8) 0.1173(8) 0.0860(6) 0.043(4) Uani 1 1 d .
H55A H 0.6042 0.1162 0.1197 0.065 Uiso 1 1 calc R
H55B H 0.6721 0.0865 0.0931 0.065 Uiso 1 1 calc R
H55C H 0.5862 0.0847 0.0563 0.065 Uiso 1 1 calc R
C7 C 0.5008(7) -0.0514(8) 0.3891(5) 0.032(3) Uani 1 1 d .
H7 H 0.4566 -0.0484 0.3559 0.039 Uiso 1 1 calc R
C32 C 0.6529(7) 0.5034(8) 0.3855(5) 0.032(3) Uani 1 1 d .
H32 H 0.6224 0.5472 0.3984 0.038 Uiso 1 1 calc R
C16 C 0.2589(6) 0.0456(8) 0.2685(5) 0.022(3) Uani 1 1 d .
C34 C 0.7457(7) 0.3793(9) 0.4056(5) 0.035(3) Uani 1 1 d .
H34 H 0.7766 0.3387 0.4318 0.042 Uiso 1 1 calc R
C22 C 0.3451(8) -0.0466(10) 0.1153(6) 0.044(4) Uani 1 1 d .
H22 H 0.3646 -0.1025 0.1041 0.053 Uiso 1 1 calc R
C1 C 0.4687(6) 0.1262(9) 0.3964(5) 0.028(3) Uani 1 1 d .
C6 C 0.5252(6) 0.0505(8) 0.4072(5) 0.024(3) Uani 1 1 d .
C2 C 0.4864(6) 0.2175(8) 0.4186(5) 0.025(3) Uani 1 1 d .
C33 C 0.6959(7) 0.4394(9) 0.4229(6) 0.035(3) Uani 1 1 d .
H33 H 0.6912 0.4369 0.4599 0.042 Uiso 1 1 calc R
C27 C 0.2442(7) 0.2090(8) 0.1601(6) 0.035(3) Uani 1 1 d .
H27 H 0.2545 0.2123 0.2014 0.042 Uiso 1 1 calc R
C52 C 0.4876(6) 0.4189(8) 0.0882(5) 0.023(3) Uani 1 1 d .
C21 C 0.3203(8) 0.0243(10) 0.0759(6) 0.047(4) Uani 1 1 d .
H21 H 0.3254 0.0174 0.0392 0.056 Uiso 1 1 calc R
C45 C 0.6858(7) 0.4382(7) 0.1256(5) 0.025(3) Uani 1 1 d .
C24 C 0.3672(7) -0.1184(9) 0.2108(6) 0.040(3) Uani 1 1 d .
H24 H 0.3711 -0.0947 0.2490 0.048 Uiso 1 1 calc R
C5 C 0.6001(7) 0.0741(9) 0.4394(5) 0.034(3) Uani 1 1 d .
H5 H 0.6379 0.0271 0.4469 0.041 Uiso 1 1 calc R
C49 C 0.4868(7) 0.2433(8) 0.0339(5) 0.031(3) Uani 1 1 d .
H49 H 0.4856 0.1864 0.0146 0.038 Uiso 1 1 calc R
C20 C 0.2880(8) 0.1050(10) 0.0915(6) 0.044(4) Uani 1 1 d .
H20 H 0.2683 0.1506 0.0642 0.053 Uiso 1 1 calc R
C10 C 0.4278(7) 0.2970(9) 0.4111(6) 0.039(3) Uani 1 1 d .
H10 H 0.3794 0.2751 0.3854 0.047 Uiso 1 1 calc R
C46 C 0.6897(6) 0.4584(8) 0.0653(5) 0.028(3) Uani 1 1 d .
H46A H 0.7238 0.4137 0.0544 0.043 Uiso 1 1 calc R
H46B H 0.7089 0.5214 0.0631 0.043 Uiso 1 1 calc R
H46C H 0.6387 0.4528 0.0405 0.043 Uiso 1 1 calc R
C43 C 0.7550(6) 0.4699(8) 0.2264(6) 0.029(3) Uani 1 1 d .
C48 C 0.5572(7) 0.2775(8) 0.0662(5) 0.028(3) Uani 1 1 d .
C37 C 0.7953(7) 0.2077(8) 0.3435(6) 0.038(3) Uani 1 1 d .
H37A H 0.8006 0.1963 0.3830 0.056 Uiso 1 1 calc R
H37B H 0.8320 0.1696 0.3306 0.056 Uiso 1 1 calc R
H37C H 0.7436 0.1915 0.3227 0.056 Uiso 1 1 calc R
C58 C 0.5058(7) 0.5911(8) 0.0720(5) 0.036(3) Uani 1 1 d .
H58A H 0.5552 0.5784 0.0645 0.054 Uiso 1 1 calc R
H58B H 0.5064 0.6531 0.0882 0.054 Uiso 1 1 calc R
H58C H 0.4659 0.5882 0.0373 0.054 Uiso 1 1 calc R
C11 C 0.4541(8) 0.3877(8) 0.3861(6) 0.043(4) Uani 1 1 d .
H11A H 0.5037 0.4072 0.4090 0.064 Uiso 1 1 calc R
H11B H 0.4168 0.4370 0.3853 0.064 Uiso 1 1 calc R
H11C H 0.4582 0.3752 0.3484 0.064 Uiso 1 1 calc R
C57 C 0.4146(7) 0.5446(9) 0.1314(6) 0.041(4) Uani 1 1 d .
H57A H 0.4214 0.6054 0.1495 0.061 Uiso 1 1 calc R
H57B H 0.4048 0.4980 0.1573 0.061 Uiso 1 1 calc R
H57C H 0.3714 0.5471 0.0987 0.061 Uiso 1 1 calc R
C38 C 0.8952(7) 0.3371(9) 0.3680(5) 0.039(3) Uani 1 1 d .
H38A H 0.9028 0.3166 0.4064 0.059 Uiso 1 1 calc R
H38B H 0.9033 0.4042 0.3672 0.059 Uiso 1 1 calc R
H38C H 0.9314 0.3051 0.3512 0.059 Uiso 1 1 calc R
C17 C 0.1857(6) 0.0022(9) 0.2343(5) 0.033(3) Uani 1 1 d .
H17A H 0.1801 -0.0604 0.2482 0.049 Uiso 1 1 calc R
H17B H 0.1876 -0.0014 0.1955 0.049 Uiso 1 1 calc R
H17C H 0.1423 0.0403 0.2373 0.049 Uiso 1 1 calc R
C36 C 0.8105(6) 0.3131(8) 0.3342(5) 0.028(3) Uani 1 1 d .
H36 H 0.8075 0.3221 0.2940 0.034 Uiso 1 1 calc R
C54 C 0.6488(8) 0.2189(10) 0.0098(6) 0.045(4) Uani 1 1 d .
H54A H 0.6070 0.1892 -0.0173 0.068 Uiso 1 1 calc R
H54B H 0.6960 0.1844 0.0121 0.068 Uiso 1 1 calc R
H54C H 0.6549 0.2828 -0.0017 0.068 Uiso 1 1 calc R
O1 O 0.3915(4) 0.2562(5) 0.2714(3) 0.032(2) Uani 1 1 d .
C39 C 0.6065(7) 0.5810(8) 0.2889(5) 0.031(3) Uani 1 1 d .
H39 H 0.6041 0.5627 0.2498 0.037 Uiso 1 1 calc R
O3 O 0.5265(4) 0.4028(5) 0.2236(3) 0.0213(18) Uani 1 1 d .
O4 O 0.6702(4) 0.2395(5) 0.2110(3) 0.0247(19) Uani 1 1 d .
C53 C 0.6305(7) 0.2195(8) 0.0683(5) 0.030(3) Uani 1 1 d .
H53 H 0.6741 0.2487 0.0957 0.036 Uiso 1 1 calc R
C8 C 0.4740(7) -0.1003(9) 0.4362(5) 0.039(3) Uani 1 1 d .
H8A H 0.5121 -0.0914 0.4713 0.058 Uiso 1 1 calc R
H8B H 0.4675 -0.1667 0.4281 0.058 Uiso 1 1 calc R
H8C H 0.4255 -0.0736 0.4389 0.058 Uiso 1 1 calc R
C13 C 0.3232(7) 0.0881(10) 0.4261(5) 0.040(4) Uani 1 1 d .
H13A H 0.3735 0.0814 0.4517 0.061 Uiso 1 1 calc R
H13B H 0.2903 0.0372 0.4319 0.061 Uiso 1 1 calc R
H13C H 0.3008 0.1475 0.4329 0.061 Uiso 1 1 calc R
C12 C 0.4109(8) 0.3236(10) 0.4676(6) 0.053(4) Uani 1 1 d .
H12A H 0.3989 0.2675 0.4859 0.079 Uiso 1 1 calc R
H12B H 0.3675 0.3663 0.4610 0.079 Uiso 1 1 calc R
H12C H 0.4556 0.3538 0.4914 0.079 Uiso 1 1 calc R
C41 C 0.6482(6) 0.6759(8) 0.3002(7) 0.045(4) Uani 1 1 d .
H41A H 0.6384 0.7039 0.3335 0.067 Uiso 1 1 calc R
H41B H 0.6295 0.7172 0.2686 0.067 Uiso 1 1 calc R
H41C H 0.7030 0.6663 0.3058 0.067 Uiso 1 1 calc R
C9 C 0.5651(7) -0.1092(9) 0.3732(6) 0.041(4) Uani 1 1 d .
H9A H 0.5833 -0.0760 0.3448 0.062 Uiso 1 1 calc R
H9B H 0.5450 -0.1698 0.3589 0.062 Uiso 1 1 calc R
H9C H 0.6073 -0.1179 0.4060 0.062 Uiso 1 1 calc R
C25 C 0.4436(8) -0.1581(8) 0.2090(6) 0.046(4) Uani 1 1 d .
H25A H 0.4435 -0.1726 0.1707 0.069 Uiso 1 1 calc R
H25B H 0.4533 -0.2147 0.2313 0.069 Uiso 1 1 calc R
H25C H 0.4836 -0.1125 0.2239 0.069 Uiso 1 1 calc R
C29 C 0.2762(8) 0.2980(9) 0.1406(6) 0.046(4) Uani 1 1 d .
H29A H 0.3315 0.2993 0.1552 0.068 Uiso 1 1 calc R
H29B H 0.2538 0.3522 0.1542 0.068 Uiso 1 1 calc R
H29C H 0.2636 0.2992 0.1001 0.068 Uiso 1 1 calc R
C40 C 0.5231(6) 0.5891(9) 0.2952(6) 0.043(4) Uani 1 1 d .
H40A H 0.4996 0.5275 0.2915 0.064 Uiso 1 1 calc R
H40B H 0.4937 0.6300 0.2663 0.064 Uiso 1 1 calc R
H40C H 0.5239 0.6148 0.3316 0.064 Uiso 1 1 calc R
C15 C 0.2650(7) 0.0595(8) 0.3244(6) 0.036(3) Uani 1 1 d .
H15 H 0.2197 0.0508 0.3362 0.043 Uiso 1 1 calc R
C28 C 0.1571(7) 0.2021(10) 0.1368(7) 0.055(4) Uani 1 1 d .
H28A H 0.1323 0.2528 0.1517 0.082 Uiso 1 1 calc R
H28B H 0.1391 0.1425 0.1476 0.082 Uiso 1 1 calc R
H28C H 0.1446 0.2065 0.0964 0.082 Uiso 1 1 calc R
C42 C 0.8261(6) 0.5165(8) 0.2646(5) 0.029(3) Uani 1 1 d .
H42A H 0.8412 0.5699 0.2455 0.043 Uiso 1 1 calc R
H42B H 0.8679 0.4717 0.2736 0.043 Uiso 1 1 calc R
H42C H 0.8140 0.5374 0.2987 0.043 Uiso 1 1 calc R
C26 C 0.3069(8) -0.1967(9) 0.1987(7) 0.053(4) Uani 1 1 d .
H26A H 0.3073 -0.2269 0.1636 0.079 Uiso 1 1 calc R
H26B H 0.2564 -0.1703 0.1962 0.079 Uiso 1 1 calc R
H26C H 0.3187 -0.2425 0.2286 0.079 Uiso 1 1 calc R

loop_
_atom_site_aniso_label
_atom_site_aniso_U_11
_atom_site_aniso_U_22
_atom_site_aniso_U_33
_atom_site_aniso_U_23
_atom_site_aniso_U_13
_atom_site_aniso_U_12
U2 0.0209(2) 0.0212(2) 0.0280(3) 0.0030(2) 0.00742(19) -0.00092(18)
U1 0.0211(2) 0.0229(3) 0.0288(3) 0.0029(2) 0.00733(19) -0.00254(18)
Cl1 0.0314(16) 0.0311(17) 0.0243(17) -0.0002(14) 0.0060(13) -0.0107(13)
Cl2 0.0271(16) 0.0371(18) 0.0248(18) 0.0072(14) 0.0039(13) -0.0106(13)
C44 0.022(6) 0.038(8) 0.020(7) -0.005(6) 0.006(5) 0.011(5)
O2 0.030(5) 0.029(5) 0.027(5) 0.000(4) 0.016(4) 0.001(3)
C31 0.018(6) 0.014(6) 0.045(9) -0.008(6) 0.012(6) -0.003(5)
N4 0.018(5) 0.016(5) 0.034(6) 0.009(4) 0.008(4) 0.003(4)
N3 0.019(5) 0.020(5) 0.033(6) -0.005(5) 0.002(4) -0.004(4)
C19 0.020(6) 0.041(8) 0.030(8) 0.001(6) 0.006(6) 0.000(5)
C47 0.013(5) 0.025(7) 0.020(7) 0.001(5) 0.001(5) -0.002(5)
C18 0.017(6) 0.027(7) 0.026(8) 0.005(6) 0.005(5) -0.001(5)
C4 0.028(7) 0.043(9) 0.035(8) -0.001(7) 0.002(6) -0.020(6)
N1 0.023(5) 0.020(5) 0.027(6) 0.002(4) -0.001(4) -0.003(4)
N2 0.010(5) 0.023(5) 0.037(7) 0.002(5) 0.005(4) -0.001(4)
C3 0.041(8) 0.025(7) 0.027(8) 0.003(6) 0.005(6) -0.006(6)
C50 0.028(7) 0.039(8) 0.025(8) 0.003(6) 0.000(6) -0.011(6)
C23 0.026(7) 0.024(7) 0.033(8) -0.006(6) 0.002(6) -0.009(5)
C35 0.011(6) 0.030(7) 0.037(8) 0.002(6) 0.007(5) -0.013(5)
C30 0.009(5) 0.032(7) 0.026(7) -0.001(6) 0.004(5) -0.011(5)
C14 0.028(7) 0.032(7) 0.023(7) 0.007(6) 0.019(6) 0.012(5)
C51 0.017(6) 0.043(8) 0.030(8) 0.010(6) -0.004(5) -0.001(5)
C56 0.029(7) 0.023(7) 0.014(7) 0.001(5) 0.001(5) -0.003(5)
C55 0.063(9) 0.025(8) 0.046(9) -0.001(7) 0.020(7) 0.008(6)
C7 0.036(7) 0.026(7) 0.035(8) 0.003(6) 0.010(6) 0.000(6)
C32 0.033(7) 0.029(7) 0.037(9) -0.019(6) 0.017(6) -0.007(6)
C16 0.017(6) 0.021(6) 0.029(8) 0.001(5) 0.007(5) -0.005(5)
C34 0.042(8) 0.034(8) 0.029(8) 0.008(6) 0.009(6) -0.010(6)
C22 0.053(9) 0.042(9) 0.040(10) -0.011(7) 0.017(7) -0.007(7)
C1 0.024(6) 0.043(8) 0.019(7) 0.011(6) 0.010(5) 0.000(5)
C6 0.020(6) 0.027(7) 0.023(7) 0.002(5) 0.005(5) -0.005(5)
C2 0.032(7) 0.023(7) 0.022(7) -0.002(5) 0.012(5) -0.011(5)
C33 0.037(8) 0.040(8) 0.029(8) -0.003(6) 0.011(6) 0.000(6)
C27 0.040(8) 0.030(7) 0.031(8) 0.005(6) 0.003(6) 0.007(6)
C52 0.032(7) 0.018(6) 0.019(7) 0.013(5) 0.005(5) 0.002(5)
C21 0.067(10) 0.054(10) 0.023(8) 0.003(7) 0.018(7) 0.006(8)
C45 0.036(7) 0.009(6) 0.034(8) 0.006(5) 0.012(6) 0.005(5)
C24 0.042(8) 0.030(8) 0.050(10) -0.003(7) 0.015(7) 0.005(6)
C5 0.025(7) 0.049(9) 0.027(8) 0.010(6) 0.004(6) -0.003(6)
C49 0.054(9) 0.017(7) 0.019(7) 0.002(5) 0.003(6) -0.008(6)
C20 0.057(9) 0.039(9) 0.033(9) 0.013(7) 0.006(7) 0.004(7)
C10 0.037(8) 0.036(8) 0.041(9) -0.004(7) 0.004(6) -0.003(6)
C46 0.024(6) 0.040(8) 0.021(7) -0.006(6) 0.004(5) -0.004(5)
C43 0.021(6) 0.018(7) 0.050(9) 0.003(6) 0.014(6) -0.001(5)
C48 0.045(8) 0.025(7) 0.017(7) 0.004(6) 0.010(6) 0.000(6)
C37 0.041(8) 0.022(7) 0.047(9) 0.001(6) 0.005(7) 0.003(6)
C58 0.030(7) 0.033(8) 0.042(9) 0.006(6) 0.002(6) 0.001(6)
C11 0.061(9) 0.025(7) 0.039(9) 0.000(6) 0.008(7) -0.007(6)
C57 0.033(8) 0.042(8) 0.048(9) 0.002(7) 0.009(7) 0.006(6)
C38 0.034(7) 0.047(9) 0.033(8) 0.013(7) 0.002(6) 0.006(6)
C17 0.024(7) 0.038(8) 0.039(8) -0.004(6) 0.011(6) -0.003(5)
C36 0.028(7) 0.028(7) 0.029(7) -0.001(6) 0.010(5) -0.003(5)
C54 0.057(9) 0.046(9) 0.040(9) 0.002(7) 0.027(7) 0.009(7)
O1 0.046(5) 0.033(5) 0.015(5) 0.003(4) 0.004(4) -0.009(4)
C39 0.037(7) 0.026(7) 0.035(8) -0.003(6) 0.017(6) 0.000(5)
O3 0.008(4) 0.030(5) 0.023(5) -0.005(4) -0.001(3) 0.003(3)
O4 0.034(5) 0.020(4) 0.020(5) -0.001(3) 0.007(4) 0.002(3)
C53 0.036(7) 0.026(7) 0.034(8) 0.002(6) 0.017(6) 0.005(5)
C8 0.055(9) 0.029(8) 0.032(8) 0.009(6) 0.011(7) -0.011(6)
C13 0.027(7) 0.055(9) 0.043(9) 0.013(7) 0.015(6) -0.005(6)
C12 0.058(10) 0.044(9) 0.064(11) 0.001(8) 0.030(8) 0.008(7)
C41 0.023(7) 0.023(7) 0.093(12) -0.011(7) 0.024(7) -0.001(5)
C9 0.041(8) 0.034(8) 0.051(10) 0.008(7) 0.015(7) 0.006(6)
C25 0.061(9) 0.024(8) 0.057(10) -0.001(7) 0.025(8) 0.003(6)
C29 0.062(9) 0.042(9) 0.033(9) -0.003(7) 0.011(7) 0.008(7)
C40 0.021(7) 0.031(8) 0.081(11) 0.003(7) 0.024(7) 0.004(5)
C15 0.027(7) 0.029(8) 0.049(10) -0.007(7) 0.004(6) 0.004(5)
C28 0.035(8) 0.047(9) 0.075(12) 0.011(8) 0.001(8) 0.019(7)
C42 0.030(7) 0.027(7) 0.030(8) -0.001(6) 0.011(6) -0.007(5)
C26 0.053(9) 0.028(8) 0.083(12) -0.009(8) 0.028(8) -0.010(7)

loop_
_atom_type_symbol
_atom_type_description
_atom_type_scat_dispersion_real
_atom_type_scat_dispersion_imag
_atom_type_scat_source
C C 0.0033 0.0016 'International Tables Vol C Tables 4.2.6.8 and 6.1.1.4'
H H 0.0000 0.0000 'International Tables Vol C Tables 4.2.6.8 and 6.1.1.4'
O O 0.0106 0.0060 'International Tables Vol C Tables 4.2.6.8 and 6.1.1.4'
N N 0.0061 0.0033 'International Tables Vol C Tables 4.2.6.8 and 6.1.1.4'
Cl Cl 0.1484 0.1585 'International Tables Vol C Tables 4.2.6.8 and 6.1.1.4'
U U -9.6767 9.6646 'International Tables Vol C Tables 4.2.6.8 and 6.1.1.4'

loop_
_geom_angle_atom_site_label_1
_geom_angle_atom_site_label_2
_geom_angle_atom_site_label_3
_geom_angle
O4 U2 O3 178.1(4)
O4 U2 N3 87.2(3)
O3 U2 N3 94.6(3)
O4 U2 N4 88.5(3)
O3 U2 N4 92.3(3)
N3 U2 N4 73.3(3)
O4 U2 Cl2 90.1(3)
O3 U2 Cl2 88.0(2)
N3 U2 Cl2 175.9(2)
N4 U2 Cl2 103.5(2)
O4 U2 Cl1 90.9(2)
O3 U2 Cl1 88.3(2)
N3 U2 Cl1 105.6(2)
N4 U2 Cl1 178.8(2)
Cl2 U2 Cl1 77.59(8)
O2 U1 O1 179.4(4)
O2 U1 N1 91.6(3)
O1 U1 N1 89.0(3)
O2 U1 N2 89.4(3)
O1 U1 N2 90.9(3)
N1 U1 N2 71.7(3)
O2 U1 Cl2 89.0(2)
O1 U1 Cl2 90.8(3)
N1 U1 Cl2 105.0(2)
N2 U1 Cl2 176.3(2)
O2 U1 Cl1 88.2(3)
O1 U1 Cl1 91.2(3)
N1 U1 Cl1 177.3(2)
N2 U1 Cl1 105.6(2)
Cl2 U1 Cl1 77.68(8)
O2 U1 C1 86.3(3)
O1 U1 C1 94.2(3)
N1 U1 C1 28.9(3)
N2 U1 C1 100.1(3)
Cl2 U1 C1 76.5(2)
Cl1 U1 C1 153.6(2)
O2 U1 C18 83.5(3)
O1 U1 C18 96.5(3)
N1 U1 C18 98.7(3)
N2 U1 C18 27.5(3)
Cl2 U1 C18 155.3(2)
Cl1 U1 C18 78.6(2)
C1 U1 C18 126.1(3)
U1 Cl1 U2 99.62(9)
U2 Cl2 U1 100.38(9)
C45 C44 C43 126.7(11)
C32 C31 C30 118.0(11)
C32 C31 C39 119.4(10)
C30 C31 C39 122.2(11)
C43 N4 C30 124.7(9)
C43 N4 U2 130.3(8)
C30 N4 U2 103.3(6)
C45 N3 C47 125.5(10)
C45 N3 U2 133.4(8)
C47 N3 U2 99.2(6)
C20 C19 C18 117.3(12)
C20 C19 C27 119.8(11)
C18 C19 C27 122.8(11)
C48 C47 C52 122.3(10)
C48 C47 N3 121.7(9)
C52 C47 N3 115.4(10)
C19 C18 C23 121.4(11)
C19 C18 N2 119.4(10)
C23 C18 N2 119.1(10)
C19 C18 U1 103.6(7)
C23 C18 U1 108.7(7)
N2 C18 U1 51.7(5)
C5 C4 C3 119.6(11)
C14 N1 C1 126.3(10)
C14 N1 U1 135.6(8)
C1 N1 U1 97.3(6)
C16 N2 C18 124.8(9)
C16 N2 U1 134.1(8)
C18 N2 U1 100.8(6)
C4 C3 C2 120.5(11)
C49 C50 C51 121.0(11)
C22 C23 C18 118.1(12)
C22 C23 C24 119.5(12)
C18 C23 C24 122.4(11)
C34 C35 C30 118.7(11)
C34 C35 C36 118.7(11)
C30 C35 C36 122.5(11)
C35 C30 C31 119.9(11)
C35 C30 N4 121.2(10)
C31 C30 N4 118.6(10)
N1 C14 C15 122.7(11)
N1 C14 C13 120.1(11)
C15 C14 C13 117.2(11)
C50 C51 C52 121.1(11)
C52 C56 C58 110.6(9)
C52 C56 C57 113.9(9)
C58 C56 C57 110.0(9)
C8 C7 C9 110.3(10)
C8 C7 C6 109.1(10)
C9 C7 C6 113.4(10)
C33 C32 C31 121.9(11)
N2 C16 C15 123.4(10)
N2 C16 C17 119.0(10)
C15 C16 C17 117.5(10)
C33 C34 C35 121.6(12)
C23 C22 C21 121.7(13)
C2 C1 N1 121.9(10)
C2 C1 C6 122.0(10)
N1 C1 C6 115.6(10)
C2 C1 U1 105.8(7)
N1 C1 U1 53.8(5)
C6 C1 U1 101.4(7)
C5 C6 C1 116.5(10)
C5 C6 C7 122.8(10)
C1 C6 C7 120.4(10)
C1 C2 C3 118.3(11)
C1 C2 C10 123.6(10)
C3 C2 C10 118.1(10)
C34 C33 C32 119.8(12)
C29 C27 C28 111.5(10)
C29 C27 C19 112.4(11)
C28 C27 C19 110.5(10)
C51 C52 C47 116.7(10)
C51 C52 C56 121.7(10)
C47 C52 C56 121.5(10)
C20 C21 C22 119.4(13)
N3 C45 C44 123.5(11)
N3 C45 C46 120.6(10)
C44 C45 C46 115.8(10)
C25 C24 C26 109.2(10)
C25 C24 C23 112.9(11)
C26 C24 C23 110.2(11)
C4 C5 C6 123.0(12)
C50 C49 C48 121.1(11)
C19 C20 C21 122.1(13)
C2 C10 C12 111.0(11)
C2 C10 C11 113.3(10)
C12 C10 C11 107.6(11)
N4 C43 C44 124.4(11)
N4 C43 C42 117.6(11)
C44 C43 C42 117.9(10)
C49 C48 C47 117.7(11)
C49 C48 C53 118.2(11)
C47 C48 C53 124.1(10)
C35 C36 C37 112.5(10)
C35 C36 C38 112.3(9)
C37 C36 C38 108.3(9)
C41 C39 C40 110.8(10)
C41 C39 C31 109.6(10)
C40 C39 C31 112.1(10)
C55 C53 C48 112.2(10)
C55 C53 C54 108.3(10)
C48 C53 C54 110.4(10)
C16 C15 C14 128.2(12)

loop_
_geom_bond_atom_site_label_1
_geom_bond_atom_site_label_2
_geom_bond_distance
U2 O4 1.748(7)
U2 O3 1.768(7)
U2 N3 2.375(10)
U2 N4 2.401(9)
U2 Cl2 2.767(3)
U2 Cl1 2.797(3)
U1 O2 1.745(7)
U1 O1 1.760(8)
U1 N1 2.393(10)
U1 N2 2.420(8)
U1 Cl2 2.778(3)
U1 Cl1 2.780(3)
U1 C1 2.941(11)
U1 C18 3.029(11)
C44 C45 1.388(15)
C44 C43 1.413(16)
C31 C32 1.399(16)
C31 C30 1.421(15)
C31 C39 1.549(16)
N4 C43 1.352(14)
N4 C30 1.444(14)
N3 C45 1.330(14)
N3 C47 1.440(12)
C19 C20 1.370(18)
C19 C18 1.405(16)
C19 C27 1.517(17)
C47 C48 1.403(15)
C47 C52 1.428(14)
C18 C23 1.413(16)
C18 N2 1.422(14)
C4 C5 1.380(17)
C4 C3 1.409(16)
N1 C14 1.307(13)
N1 C1 1.433(13)
N2 C16 1.340(13)
C3 C2 1.425(15)
C50 C49 1.371(16)
C50 C51 1.388(17)
C23 C22 1.353(17)
C23 C24 1.522(17)
C35 C34 1.397(17)
C35 C30 1.418(15)
C35 C36 1.514(15)
C14 C15 1.402(16)
C14 C13 1.498(16)
C51 C52 1.391(14)
C56 C52 1.517(15)
C56 C58 1.521(15)
C56 C57 1.560(15)
C55 C53 1.523(16)
C7 C8 1.519(16)
C7 C9 1.534(16)
C7 C6 1.536(15)
C32 C33 1.375(16)
C16 C15 1.358(16)
C16 C17 1.492(14)
C34 C33 1.369(16)
C22 C21 1.383(18)
C1 C2 1.405(16)
C1 C6 1.445(15)
C6 C5 1.408(15)
C2 C10 1.512(16)
C27 C29 1.506(17)
C27 C28 1.516(16)
C21 C20 1.373(18)
C45 C46 1.521(16)
C24 C25 1.482(17)
C24 C26 1.519(17)
C49 C48 1.389(15)
C10 C12 1.535(19)
C10 C11 1.543(17)
C43 C42 1.522(15)
C48 C53 1.531(16)
C37 C36 1.540(15)
C38 C36 1.562(15)
C54 C53 1.547(17)
C39 C41 1.524(15)
C39 C40 1.535(15)
